data_4028606
loop_
_publ_author_name
'Andr\'eanne Bolduc'
'Abelaziz Al Ouahabi'
'Charlotte Mallet'
'W. G. Skene'

_publ_section_title
;
 Insight into the Isoelectronic Character of Azomethines and Vinylenes
 Using Representative Models: A Spectroscopic and Electrochemical Study
;
_journal_name_full 'Journal of Organic Chemistry'
_journal_page_first 9258
_journal_page_last 9269
_journal_paper_doi 10.1021/jo401497z
_journal_volume 78
_journal_year 2013
_chemical_compound_source 'Synthesized by the authors. See text'
_chemical_formula_moiety 'C18 H18 N6 S2'
_chemical_formula_sum 'C18 H18 N6 S2'
_chemical_formula_weight 382.50
_chemical_name_systematic
; 
 ? 
;
_space_group_IT_number 61
_symmetry_cell_setting orthorhombic
_symmetry_space_group_name_Hall '-P 2ac 2ab'
_symmetry_space_group_name_H-M 'P b c a'
_atom_sites_solution_hydrogens geom
_atom_sites_solution_primary direct
_atom_sites_solution_secondary difmap
_audit_creation_method SHELXL-97
_cell_angle_alpha 90
_cell_angle_beta 90
_cell_angle_gamma 90
_cell_formula_units_Z 8
_cell_length_a 16.0473(6)
_cell_length_b 8.2489(3)
_cell_length_c 28.1693(11)
_cell_measurement_reflns_used 8371
_cell_measurement_temperature 150
_cell_measurement_theta_max 71.42
_cell_measurement_theta_min 4.18
_cell_volume 3728.8(2)
_computing_cell_refinement 'SAINT V7.68A(Bruker AXS, 2009)'
_computing_data_collection 'APEX2  (Bruker AXS, 2009)'
_computing_data_reduction 'SAINT V7.68A(Bruker AXS, 2009)'
_computing_molecular_graphics 'SHELXTL v6.12 (Bruker AXS, 2001)'
_computing_publication_material 'UdMX (Maris, 2004)'
_computing_structure_refinement 'SHELXL97 (Sheldrick, 2008)'
_computing_structure_solution 'SHELXS97 (Sheldrick, 2008)'
_diffrn_ambient_temperature 150
_diffrn_detector_area_resol_mean 5.5
_diffrn_measured_fraction_theta_full 0.995
_diffrn_measured_fraction_theta_max 0.995
_diffrn_measurement_device_type 'Bruker Smart 6000'
_diffrn_measurement_method \w
_diffrn_radiation_monochromator 'Montel 200 optics'
_diffrn_radiation_source 'Rotating Anode'
_diffrn_radiation_type CuK\a
_diffrn_radiation_wavelength 1.54178
_diffrn_reflns_av_R_equivalents 0.053
_diffrn_reflns_av_sigmaI/netI 0.0290
_diffrn_reflns_limit_h_max 19
_diffrn_reflns_limit_h_min -19
_diffrn_reflns_limit_k_max 9
_diffrn_reflns_limit_k_min -10
_diffrn_reflns_limit_l_max 34
_diffrn_reflns_limit_l_min -34
_diffrn_reflns_number 49300
_diffrn_reflns_theta_full 72.54
_diffrn_reflns_theta_max 72.54
_diffrn_reflns_theta_min 3.14
_exptl_absorpt_coefficient_mu 2.705
_exptl_absorpt_correction_T_max 0.8974
_exptl_absorpt_correction_T_min 0.6146
_exptl_absorpt_correction_type multi-scan
_exptl_absorpt_process_details 'Sadabs (Sheldrick, 1996)'
_exptl_crystal_colour orange
_exptl_crystal_density_diffrn 1.363
_exptl_crystal_description platelet
_exptl_crystal_F_000 1600
_exptl_crystal_size_max 0.18
_exptl_crystal_size_mid 0.06
_exptl_crystal_size_min 0.04
_refine_diff_density_max 1.398
_refine_diff_density_min -0.264
_refine_diff_density_rms 0.089
_refine_ls_extinction_method none
_refine_ls_goodness_of_fit_ref 1.009
_refine_ls_hydrogen_treatment constr
_refine_ls_matrix_type full
_refine_ls_number_parameters 239
_refine_ls_number_reflns 3680
_refine_ls_number_restraints 0
_refine_ls_restrained_S_all 1.009
_refine_ls_R_factor_all 0.0651
_refine_ls_R_factor_gt 0.0541
_refine_ls_shift/su_max 0.001
_refine_ls_shift/su_mean 0.000
_refine_ls_structure_factor_coef Fsqd
_refine_ls_weighting_details 'calc w=1/[\s^2^(Fo^2^)+(0.1051P)^2^] where P=(Fo^2^+2Fc^2^)/3'
_refine_ls_weighting_scheme calc
_refine_ls_wR_factor_gt 0.1413
_refine_ls_wR_factor_ref 0.1467
_reflns_number_gt 2881
_reflns_number_total 3680
_reflns_threshold_expression I>2\s(I)
_cod_data_source_file jo401497z_si_003.cif
_cod_data_source_block boldu2
_cod_database_code 4028606

loop_
_symmetry_equiv_pos_as_xyz
'x, y, z'
'-x+1/2, -y, z+1/2'
'-x, y+1/2, -z+1/2'
'x+1/2, -y+1/2, -z'
'-x, -y, -z'
'x-1/2, y, -z-1/2'
'x, -y-1/2, z-1/2'
'-x-1/2, y-1/2, z'

loop_
_atom_site_label
_atom_site_type_symbol
_atom_site_fract_x
_atom_site_fract_y
_atom_site_fract_z
_atom_site_U_iso_or_equiv
_atom_site_adp_type
_atom_site_occupancy
_atom_site_symmetry_multiplicity
_atom_site_calc_flag
_atom_site_refinement_flags
S1 S 0.30438(3) 0.08147(7) 0.71133(2) 0.02433(18) Uani 1 1 d .
S2 S 0.19877(4) 0.45752(7) 0.54667(2) 0.02502(18) Uani 1 1 d .
N1 N 0.39394(12) -0.2198(2) 0.82827(7) 0.0267(4) Uani 1 1 d .
N2 N 0.27804(12) -0.1156(2) 0.79043(7) 0.0251(4) Uani 1 1 d .
N3 N 0.21846(12) 0.6478(2) 0.46600(7) 0.0254(4) Uani 1 1 d .
N4 N 0.09624(12) 0.7112(3) 0.42615(7) 0.0303(5) Uani 1 1 d .
N17 N 0.04688(14) -0.1475(3) 0.79307(8) 0.0415(6) Uani 1 1 d .
N18 N 0.44816(14) 0.7060(3) 0.46206(8) 0.0408(6) Uani 1 1 d .
C1 C 0.48393(14) -0.2280(4) 0.83415(9) 0.0363(6) Uani 1 1 d .
H1A H 0.5109 -0.1599 0.8102 0.054 Uiso 1 1 calc R
H1B H 0.5025 -0.3405 0.8304 0.054 Uiso 1 1 calc R
H1C H 0.4990 -0.1893 0.8659 0.054 Uiso 1 1 calc R
C2 C 0.34223(15) -0.3132(3) 0.86096(8) 0.0332(6) Uani 1 1 d .
H2A H 0.3183 -0.2405 0.8849 0.050 Uiso 1 1 calc R
H2B H 0.3764 -0.3957 0.8767 0.050 Uiso 1 1 calc R
H2C H 0.2972 -0.3661 0.8433 0.050 Uiso 1 1 calc R
C3 C 0.35884(15) -0.1283(3) 0.79488(8) 0.0257(5) Uani 1 1 d .
H3 H 0.3937 -0.0703 0.7736 0.031 Uiso 1 1 calc R
C4 C 0.24674(15) -0.0249(3) 0.75401(8) 0.0238(5) Uani 1 1 d .
C5 C 0.16188(14) -0.0044(3) 0.74507(8) 0.0243(5) Uani 1 1 d .
C6 C 0.14460(15) 0.0967(3) 0.70501(8) 0.0260(5) Uani 1 1 d .
H6 H 0.0898 0.1234 0.6949 0.031 Uiso 1 1 calc R
C7 C 0.21484(14) 0.1509(3) 0.68266(8) 0.0241(5) Uani 1 1 d .
C8 C 0.21834(14) 0.2502(3) 0.64022(8) 0.0246(5) Uani 1 1 d .
H8 H 0.1667 0.2850 0.6272 0.030 Uiso 1 1 calc R
C9 C 0.28752(15) 0.2970(3) 0.61775(8) 0.0263(5) Uani 1 1 d .
H9 H 0.3393 0.2632 0.6308 0.032 Uiso 1 1 calc R
C10 C 0.29006(14) 0.3954(3) 0.57504(8) 0.0245(5) Uani 1 1 d .
C11 C 0.35863(15) 0.4538(3) 0.55194(8) 0.0263(5) Uani 1 1 d .
H11 H 0.4142 0.4323 0.5618 0.032 Uiso 1 1 calc R
C12 C 0.33846(15) 0.5503(3) 0.51154(9) 0.0262(5) Uani 1 1 d .
C13 C 0.25374(15) 0.5634(3) 0.50263(8) 0.0238(5) Uani 1 1 d .
C14 C 0.13921(15) 0.6283(3) 0.45878(8) 0.0276(5) Uani 1 1 d .
H14 H 0.1103 0.5511 0.4776 0.033 Uiso 1 1 calc R
C15 C 0.13479(18) 0.8354(3) 0.39713(9) 0.0389(6) Uani 1 1 d .
H15A H 0.1836 0.8791 0.4136 0.058 Uiso 1 1 calc R
H15B H 0.0947 0.9228 0.3913 0.058 Uiso 1 1 calc R
H15C H 0.1521 0.7883 0.3668 0.058 Uiso 1 1 calc R
C16 C 0.00928(15) 0.6727(4) 0.41678(9) 0.0447(8) Uani 1 1 d .
H16A H -0.0085 0.5843 0.4377 0.067 Uiso 1 1 calc R
H16B H 0.0030 0.6391 0.3836 0.067 Uiso 1 1 calc R
H16C H -0.0252 0.7686 0.4227 0.067 Uiso 1 1 calc R
C17 C 0.09936(15) -0.0832(3) 0.77230(8) 0.0284(5) Uani 1 1 d .
C18 C 0.39858(14) 0.6344(3) 0.48350(9) 0.0297(5) Uani 1 1 d .

loop_
_atom_site_aniso_label
_atom_site_aniso_U_11
_atom_site_aniso_U_22
_atom_site_aniso_U_33
_atom_site_aniso_U_23
_atom_site_aniso_U_13
_atom_site_aniso_U_12
S1 0.0234(3) 0.0250(3) 0.0246(3) 0.0013(2) -0.0005(2) -0.0007(2)
S2 0.0224(3) 0.0279(3) 0.0248(3) 0.0023(2) -0.0008(2) -0.0004(2)
N1 0.0235(10) 0.0340(11) 0.0227(10) 0.0050(9) -0.0013(8) -0.0003(8)
N2 0.0259(10) 0.0262(10) 0.0233(10) -0.0016(8) -0.0012(8) 0.0005(8)
N3 0.0262(10) 0.0271(10) 0.0230(10) -0.0003(8) -0.0008(8) 0.0005(8)
N4 0.0235(10) 0.0438(13) 0.0236(10) -0.0004(9) -0.0007(8) 0.0047(9)
N17 0.0335(12) 0.0595(16) 0.0314(12) 0.0033(11) 0.0011(9) -0.0109(11)
N18 0.0276(12) 0.0606(16) 0.0343(12) 0.0116(12) 0.0022(9) 0.0009(11)
C1 0.0228(13) 0.0527(17) 0.0335(14) 0.0080(13) -0.0036(10) 0.0004(11)
C2 0.0322(13) 0.0429(15) 0.0246(12) 0.0064(11) -0.0009(10) -0.0020(11)
C3 0.0270(12) 0.0277(12) 0.0223(11) -0.0017(10) -0.0001(9) -0.0022(9)
C4 0.0259(12) 0.0245(12) 0.0209(11) -0.0054(9) 0.0005(9) -0.0012(9)
C5 0.0254(12) 0.0249(11) 0.0226(11) -0.0012(10) -0.0015(9) 0.0003(9)
C6 0.0260(12) 0.0269(12) 0.0251(12) -0.0021(10) -0.0023(9) 0.0013(9)
C7 0.0279(12) 0.0220(11) 0.0223(11) -0.0025(9) -0.0022(9) 0.0021(9)
C8 0.0274(12) 0.0226(11) 0.0238(12) -0.0013(9) -0.0025(9) 0.0011(9)
C9 0.0268(12) 0.0263(12) 0.0258(12) 0.0023(10) -0.0034(9) 0.0033(9)
C10 0.0264(12) 0.0238(11) 0.0234(12) 0.0000(10) -0.0020(9) 0.0028(9)
C11 0.0236(12) 0.0294(13) 0.0258(12) -0.0016(10) -0.0017(9) 0.0037(9)
C12 0.0246(12) 0.0284(12) 0.0257(12) 0.0005(10) -0.0013(9) 0.0005(9)
C13 0.0250(12) 0.0252(12) 0.0213(11) -0.0020(9) -0.0002(9) 0.0007(9)
C14 0.0268(12) 0.0334(13) 0.0227(12) 0.0011(10) -0.0005(9) 0.0009(10)
C15 0.0422(16) 0.0414(15) 0.0332(14) 0.0078(12) -0.0074(12) 0.0009(12)
C16 0.0223(13) 0.081(2) 0.0312(14) 0.0060(15) -0.0039(11) 0.0047(13)
C17 0.0274(13) 0.0346(13) 0.0231(12) -0.0019(10) -0.0032(10) -0.0009(10)
C18 0.0231(12) 0.0393(14) 0.0267(12) 0.0017(11) -0.0015(10) 0.0045(10)

loop_
_atom_type_symbol
_atom_type_description
_atom_type_scat_dispersion_real
_atom_type_scat_dispersion_imag
_atom_type_scat_source
C C 0.0181 0.0091 'International Tables Vol C Tables 4.2.6.8 and 6.1.1.4'
H H 0.0000 0.0000 'International Tables Vol C Tables 4.2.6.8 and 6.1.1.4'
N N 0.0311 0.0180 'International Tables Vol C Tables 4.2.6.8 and 6.1.1.4'
S S 0.3331 0.5567 'International Tables Vol C Tables 4.2.6.8 and 6.1.1.4'

loop_
_geom_angle_atom_site_label_1
_geom_angle_atom_site_label_2
_geom_angle_atom_site_label_3
_geom_angle
_geom_angle_publ_flag
C7 S1 C4 92.70(11) y
C10 S2 C13 92.74(11) y
C3 N1 C1 121.8(2) y
C3 N1 C2 120.3(2) y
C1 N1 C2 117.87(19) y
C3 N2 C4 118.7(2) y
C14 N3 C13 117.4(2) y
C14 N4 C15 121.9(2) y
C14 N4 C16 120.5(2) y
C15 N4 C16 117.5(2) y
N1 C1 H1A 109.5 ?
N1 C1 H1B 109.5 ?
H1A C1 H1B 109.5 ?
N1 C1 H1C 109.5 ?
H1A C1 H1C 109.5 ?
H1B C1 H1C 109.5 ?
N1 C2 H2A 109.5 ?
N1 C2 H2B 109.5 ?
H2A C2 H2B 109.5 ?
N1 C2 H2C 109.5 ?
H2A C2 H2C 109.5 ?
H2B C2 H2C 109.5 ?
N2 C3 N1 122.2(2) y
N2 C3 H3 118.9 ?
N1 C3 H3 118.9 ?
N2 C4 C5 124.1(2) y
N2 C4 S1 126.56(18) y
C5 C4 S1 109.33(17) y
C4 C5 C17 122.5(2) y
C4 C5 C6 113.7(2) y
C17 C5 C6 123.8(2) y
C7 C6 C5 113.2(2) y
C7 C6 H6 123.4 ?
C5 C6 H6 123.4 ?
C6 C7 C8 126.6(2) y
C6 C7 S1 111.02(18) y
C8 C7 S1 122.34(18) y
C9 C8 C7 125.9(2) y
C9 C8 H8 117.0 ?
C7 C8 H8 117.0 ?
C8 C9 C10 125.3(2) y
C8 C9 H9 117.3 ?
C10 C9 H9 117.3 ?
C11 C10 C9 127.9(2) y
C11 C10 S2 110.76(18) y
C9 C10 S2 121.33(17) y
C10 C11 C12 113.2(2) y
C10 C11 H11 123.4 ?
C12 C11 H11 123.4 ?
C13 C12 C11 114.2(2) y
C13 C12 C18 121.6(2) y
C11 C12 C18 124.0(2) y
N3 C13 C12 125.6(2) y
N3 C13 S2 125.35(18) y
C12 C13 S2 109.02(17) y
N3 C14 N4 123.3(2) y
N3 C14 H14 118.3 ?
N4 C14 H14 118.3 ?
N4 C15 H15A 109.5 ?
N4 C15 H15B 109.5 ?
H15A C15 H15B 109.5 ?
N4 C15 H15C 109.5 ?
H15A C15 H15C 109.5 ?
H15B C15 H15C 109.5 ?
N4 C16 H16A 109.5 ?
N4 C16 H16B 109.5 ?
H16A C16 H16B 109.5 ?
N4 C16 H16C 109.5 ?
H16A C16 H16C 109.5 ?
H16B C16 H16C 109.5 ?
N17 C17 C5 177.7(3) y
N18 C18 C12 177.6(3) y

loop_
_geom_bond_atom_site_label_1
_geom_bond_atom_site_label_2
_geom_bond_distance
_geom_bond_publ_flag
S1 C7 1.745(2) y
S1 C4 1.752(2) y
S2 C10 1.746(2) y
S2 C13 1.755(2) y
N1 C3 1.331(3) y
N1 C1 1.455(3) y
N1 C2 1.460(3) y
N2 C3 1.307(3) y
N2 C4 1.366(3) y
N3 C14 1.298(3) y
N3 C13 1.368(3) y
N4 C14 1.337(3) y
N4 C15 1.450(3) y
N4 C16 1.455(3) y
N17 C17 1.154(3) y
N18 C18 1.160(3) y
C1 H1a 0.9800 ?
C1 H1b 0.9800 ?
C1 H1c 0.9800 ?
C2 H2a 0.9800 ?
C2 H2b 0.9800 ?
C2 H2c 0.9800 ?
C3 H3 0.9500 ?
C4 C5 1.395(3) y
C5 C17 1.420(3) y
C5 C6 1.430(3) y
C6 C7 1.366(3) y
C6 H6 0.9500 ?
C7 C8 1.450(3) y
C8 C9 1.335(3) y
C8 H8 0.9500 ?
C9 C10 1.452(3) y
C9 H9 0.9500 ?
C10 C11 1.366(3) y
C11 C12 1.426(3) y
C11 H11 0.9500 ?
C12 C13 1.387(3) y
C12 C18 1.427(3) y
C14 H14 0.9500 ?
C15 H15a 0.9800 ?
C15 H15b 0.9800 ?
C15 H15c 0.9800 ?
C16 H16a 0.9800 ?
C16 H16b 0.9800 ?
C16 H16c 0.9800 ?

loop_
_geom_torsion_atom_site_label_1
_geom_torsion_atom_site_label_2
_geom_torsion_atom_site_label_3
_geom_torsion_atom_site_label_4
_geom_torsion
_geom_torsion_publ_flag
C4 N2 C3 N1 -177.2(2) y
C1 N1 C3 N2 -177.5(2) y
C2 N1 C3 N2 1.3(3) y
C3 N2 C4 C5 178.9(2) y
C3 N2 C4 S1 -0.5(3) y
C7 S1 C4 N2 179.6(2) y
C7 S1 C4 C5 0.09(18) y
N2 C4 C5 C17 -2.8(4) y
S1 C4 C5 C17 176.66(19) y
N2 C4 C5 C6 179.7(2) y
S1 C4 C5 C6 -0.8(2) y
C4 C5 C6 C7 1.3(3) y
C17 C5 C6 C7 -176.1(2) y
C5 C6 C7 C8 177.6(2) y
C5 C6 C7 S1 -1.2(3) y
C4 S1 C7 C6 0.63(19) y
C4 S1 C7 C8 -178.25(19) y
C6 C7 C8 C9 -177.2(2) y
S1 C7 C8 C9 1.4(4) y
C7 C8 C9 C10 179.5(2) y
C8 C9 C10 C11 176.3(2) y
C8 C9 C10 S2 -2.6(4) y
C13 S2 C10 C11 0.28(19) y
C13 S2 C10 C9 179.4(2) y
C9 C10 C11 C12 -178.5(2) y
S2 C10 C11 C12 0.6(3) y
C10 C11 C12 C13 -1.5(3) y
C10 C11 C12 C18 175.4(2) y
C14 N3 C13 C12 170.1(2) y
C14 N3 C13 S2 -11.2(3) y
C11 C12 C13 N3 -179.5(2) y
C18 C12 C13 N3 3.5(4) y
C11 C12 C13 S2 1.6(3) y
C18 C12 C13 S2 -175.33(19) y
C10 S2 C13 N3 -179.9(2) y
C10 S2 C13 C12 -1.08(18) y
C13 N3 C14 N4 175.6(2) y
C15 N4 C14 N3 -2.4(4) y
C16 N4 C14 N3 174.2(2) y
